data_2011455
loop_
_publ_author_name
'Willett, Roger D.'
'Haddad, Salim F.'
'Twamley, Brendan'

_publ_section_title
;
 Bis(2,6-diamino-3,5-dibromopyridinium) tetrabromocuprate(II)
;
_journal_issue 10
_journal_name_full 'Acta Crystallographica Section C'
_journal_page_first e437
_journal_page_last e437
_journal_paper_doi 10.1107/S0108270100012105
_journal_volume 56
_journal_year 2000
_chemical_formula_iupac '(C5 H6 N3 Br2)2 [Cu Br4]'
_chemical_formula_sum 'C10 H12 Br8 Cu N6'
_chemical_formula_weight 919.08
_chemical_name_systematic
;
 ?
;
_space_group_IT_number 15
_symmetry_cell_setting monoclinic
_symmetry_space_group_name_Hall '-C 2yc'
_symmetry_space_group_name_H-M 'C 1 2/c 1'
_audit_creation_method SHELXL-97
_cell_angle_alpha 90.00
_cell_angle_beta 127.264(7)
_cell_angle_gamma 90.00
_cell_formula_units_Z 4
_cell_length_a 20.612(10)
_cell_length_b 10.053(5)
_cell_length_c 13.507(7)
_cell_measurement_reflns_used 5523
_cell_measurement_temperature 293(2)
_cell_measurement_theta_max 24.70
_cell_measurement_theta_min 2.38
_cell_volume 2227.5(19)
_computing_cell_refinement SMART
_computing_data_collection 'SMART (Bruker, 1997)'
_computing_data_reduction 'SAINT (Bruker, 1997)'
_computing_publication_material SHELXL97
_computing_structure_refinement 'SHELXL97 (Sheldrick, 1997)'
_computing_structure_solution 'SHELXS97 (Sheldrick, 1997)'
_diffrn_ambient_temperature 293(2)
_diffrn_measured_fraction_theta_full .973
_diffrn_measured_fraction_theta_max .973
_diffrn_measurement_device_type 'Bruker CCD area-detector'
_diffrn_measurement_method '\f and \w'
_diffrn_radiation_monochromator graphite
_diffrn_radiation_source 'normal-focus sealed tube'
_diffrn_radiation_type MoK\a
_diffrn_radiation_wavelength .71073
_diffrn_reflns_av_R_equivalents .056
_diffrn_reflns_av_sigmaI/netI .0532
_diffrn_reflns_limit_h_max 24
_diffrn_reflns_limit_h_min -16
_diffrn_reflns_limit_k_max 11
_diffrn_reflns_limit_k_min -11
_diffrn_reflns_limit_l_max 14
_diffrn_reflns_limit_l_min -15
_diffrn_reflns_number 5523
_diffrn_reflns_theta_full 24.70
_diffrn_reflns_theta_max 24.70
_diffrn_reflns_theta_min 2.38
_diffrn_standards_decay_% .01
_diffrn_standards_interval_time 'beginning and end of data collection'
_diffrn_standards_number 50
_exptl_absorpt_coefficient_mu 15.340
_exptl_absorpt_correction_T_max .681
_exptl_absorpt_correction_T_min .045
_exptl_absorpt_correction_type empirical
_exptl_absorpt_process_details '(SADABS; Bruker, 1998)'
_exptl_crystal_colour purple
_exptl_crystal_density_diffrn 2.741
_exptl_crystal_density_method 'not measured'
_exptl_crystal_description plates
_exptl_crystal_F_000 1692
_exptl_crystal_size_max .38
_exptl_crystal_size_mid .18
_exptl_crystal_size_min .025
_refine_diff_density_max 1.312
_refine_diff_density_min -.955
_refine_ls_extinction_method none
_refine_ls_goodness_of_fit_ref 1.019
_refine_ls_hydrogen_treatment refall
_refine_ls_matrix_type full
_refine_ls_number_parameters 138
_refine_ls_number_reflns 1849
_refine_ls_number_restraints 6
_refine_ls_restrained_S_all 1.019
_refine_ls_R_factor_all .076
_refine_ls_R_factor_gt .050
_refine_ls_shift/su_max <0.001
_refine_ls_shift/su_mean <0.001
_refine_ls_structure_factor_coef Fsqd
_refine_ls_weighting_details 'calc w = 1/[\s^2^(Fo^2^)+(0.0744P)^2^] where P = (Fo^2^+2Fc^2^)/3'
_refine_ls_weighting_scheme calc
_refine_ls_wR_factor_ref .129
_reflns_number_gt 1274
_reflns_number_total 1849
_reflns_threshold_expression I>2\s(I)
_cod_data_source_file qa0382.cif
_cod_data_source_block I
_cod_depositor_comments
;
The following automatic conversions were performed:
'_symmetry_cell_setting' value 'Monoclinic' changed to 'monoclinic'
according to '/home/saulius/struct/CIF-dictionaries/cif_core.dic'
dictionary named 'cif_core.dic' version 2.4.1 from 2010-06-29.

Automatic conversion script
Id: cif_fix_enum 1527 2010-12-29 10:47:43Z saulius 

The following automatic conversions were performed:

'_symmetry_cell_setting' value 'Monoclinic' changed to 'monoclinic'
according to /home/saulius/struct/CIF-dictionaries/cif_core.dic
dictionary named 'cif_core.dic' version 2.4.1 from 2010-06-29.

Automatic conversion script
Id: cif_fix_values 1715 2011-07-08 13:25:40Z adriana 
;
_cod_original_cell_volume 2227.3(19)
_cod_original_sg_symbol_H-M 'C 2/c'
_cod_original_formula_sum 'C10 H12 Br8 Cu  N6'
_cod_database_code 2011455
_cod_database_fobs_code 2011455

loop_
_symmetry_equiv_pos_as_xyz
'x, y, z'
'-x, y, -z+1/2'
'x+1/2, y+1/2, z'
'-x+1/2, y+1/2, -z+1/2'
'-x, -y, -z'
'x, -y, z-1/2'
'-x+1/2, -y+1/2, -z'
'x+1/2, -y+1/2, z-1/2'

loop_
_atom_site_label
_atom_site_fract_x
_atom_site_fract_y
_atom_site_fract_z
_atom_site_U_iso_or_equiv
_atom_site_adp_type
_atom_site_calc_flag
_atom_site_refinement_flags
_atom_site_occupancy
_atom_site_disorder_assembly
_atom_site_disorder_group
_atom_site_type_symbol
Cu .5000 -.32918(15) .2500 .0435(4) Uani d S 1 . . Cu
Br1 .39440(7) -.43115(10) .24630(10) .0546(3) Uani d . 1 . . Br
Br2 .57585(7) -.23991(9) .45615(9) .0523(3) Uani d . 1 . . Br
N1 .1810(5) .0220(8) .0548(7) .0433(19) Uani d D 1 . . N
H1 .141(4) -.038(7) .021(8) .04(3) Uiso d D 1 . . H
C2 .2598(6) -.0111(9) .1253(8) .040(2) Uani d . 1 . . C
N2 .2777(6) -.1393(8) .1300(9) .054(2) Uani d D 1 . . N
H2A .329(3) -.161(8) .165(7) .02(2) Uiso d D 1 . . H
H2B .232(6) -.191(13) .101(13) .13(6) Uiso d D 1 . . H
C3 .3147(6) .0932(9) .1849(8) .041(2) Uani d . 1 . . C
Br3 .42727(7) .05131(11) .28619(10) .0610(4) Uani d . 1 . . Br
C4 .2868(7) .2212(9) .1690(10) .047(3) Uani d D 1 . . C
H4 .318(6) .299(8) .209(9) .09(4) Uiso d D 1 . . H
C5 .2059(7) .2499(8) .0931(8) .040(2) Uani d . 1 . . C
Br5 .16690(8) .42578(9) .06204(10) .0579(4) Uani d . 1 . . Br
C6 .1478(7) .1468(9) .0331(9) .044(2) Uani d . 1 . . C
N6 .0681(6) .1620(9) -.0454(9) .061(3) Uani d D 1 . . N
H6A .044(7) .234(8) -.031(11) .08(4) Uiso d D 1 . . H
H6B .031(7) .089(9) -.079(11) .10(5) Uiso d D 1 . . H

loop_
_atom_site_aniso_label
_atom_site_aniso_U_11
_atom_site_aniso_U_22
_atom_site_aniso_U_33
_atom_site_aniso_U_12
_atom_site_aniso_U_13
_atom_site_aniso_U_23
Cu .0432(11) .0436(9) .0421(9) .000 .0250(9) .000
Br1 .0594(8) .0534(6) .0599(7) -.0096(5) .0407(6) -.0035(5)
Br2 .0581(7) .0395(5) .0477(6) .0029(5) .0259(6) -.0071(4)
N1 .045(6) .036(4) .043(5) .000(4) .024(5) -.003(4)
C2 .052(7) .036(5) .033(5) .004(5) .028(5) -.001(4)
N2 .047(7) .045(5) .068(6) .005(5) .034(6) -.005(4)
C3 .035(6) .053(6) .033(5) .004(4) .019(5) -.001(4)
Br3 .0457(7) .0738(8) .0606(7) .0017(5) .0307(6) -.0097(5)
C4 .070(8) .036(5) .048(6) -.006(5) .043(6) -.007(4)
C5 .062(7) .029(5) .038(5) .006(4) .034(5) .002(4)
Br5 .0830(9) .0376(5) .0605(7) .0093(5) .0473(7) .0014(4)
C6 .055(7) .043(5) .035(5) .008(5) .027(5) .007(4)
N6 .064(8) .045(5) .061(6) .011(5) .031(6) .001(4)

loop_
_atom_type_symbol
_atom_type_description
_atom_type_scat_dispersion_real
_atom_type_scat_dispersion_imag
_atom_type_scat_source
C C .0033 .0016 'International Tables Vol C Tables 4.2.6.8 and 6.1.1.4'
H H .0000 .0000 'International Tables Vol C Tables 4.2.6.8 and 6.1.1.4'
N N .0061 .0033 'International Tables Vol C Tables 4.2.6.8 and 6.1.1.4'
Cu Cu .3201 1.2651 'International Tables Vol C Tables 4.2.6.8 and 6.1.1.4'
Br Br -.2901 2.4595 'International Tables Vol C Tables 4.2.6.8 and 6.1.1.4'

loop_
_geom_angle_atom_site_label_1
_geom_angle_atom_site_label_2
_geom_angle_atom_site_label_3
_geom_angle_site_symmetry_1
_geom_angle_site_symmetry_3
_geom_angle
Br1 Cu Br1 . 2_655 128.95(9)
Br1 Cu Br2 . . 97.52(5)
Br1 Cu Br2 2_655 . 101.08(5)
Br1 Cu Br2 . 2_655 101.08(4)
Br1 Cu Br2 2_655 2_655 97.52(4)
Br2 Cu Br2 . 2_655 135.97(9)
C2 N1 C6 . . 127.9(9)
C2 N1 H1 . . 123(6)
C6 N1 H1 . . 108(6)
N2 C2 N1 . . 117.2(9)
N2 C2 C3 . . 126.7(10)
N1 C2 C3 . . 116.0(8)
C2 N2 H2A . . 118(5)
C2 N2 H2B . . 110(10)
H2A N2 H2B . . 131(10)
C4 C3 C2 . . 120.0(9)
C4 C3 Br3 . . 122.4(8)
C2 C3 Br3 . . 117.6(7)
C5 C4 C3 . . 121.6(9)
C5 C4 H4 . . 111(7)
C3 C4 H4 . . 128(7)
C4 C5 C6 . . 120.3(8)
C4 C5 Br5 . . 122.1(7)
C6 C5 Br5 . . 117.6(8)
N6 C6 N1 . . 119.7(9)
N6 C6 C5 . . 126.0(9)
N1 C6 C5 . . 114.1(9)
C6 N6 H6A . . 118(7)
C6 N6 H6B . . 123(8)
H6A N6 H6B . . 108(10)

loop_
_geom_bond_atom_site_label_1
_geom_bond_atom_site_label_2
_geom_bond_site_symmetry_2
_geom_bond_distance
_geom_bond_publ_flag
Cu Br1 . 2.3790(16) ?
Cu Br1 2_655 2.3790(16) ?
Cu Br2 . 2.3939(15) ?
Cu Br2 2_655 2.3939(15) ?
N1 C2 . 1.335(12) ?
N1 C6 . 1.374(12) ?
N1 H1 . .90(5) ?
C2 N2 . 1.331(12) ?
C2 C3 . 1.388(13) ?
N2 H2A . .88(4) ?
N2 H2B . .93(5) ?
C3 C4 . 1.373(13) ?
C3 Br3 . 1.894(9) ?
C4 C5 . 1.358(15) ?
C4 H4 . .95(5) ?
C5 C6 . 1.410(14) ?
C5 Br5 . 1.881(9) ?
C6 N6 . 1.317(13) ?
N6 H6A . .96(5) ?
N6 H6B . .95(5) ?

loop_
_geom_torsion_atom_site_label_1
_geom_torsion_atom_site_label_2
_geom_torsion_atom_site_label_3
_geom_torsion_atom_site_label_4
_geom_torsion
C6 N1 C2 N2 -178.4(9)
C6 N1 C2 C3 .7(14)
N2 C2 C3 C4 178.7(9)
N1 C2 C3 C4 -.3(13)
N2 C2 C3 Br3 -1.1(13)
N1 C2 C3 Br3 180.0(6)
C2 C3 C4 C5 -1.7(14)
Br3 C3 C4 C5 178.1(7)
C3 C4 C5 C6 3.3(14)
C3 C4 C5 Br5 -175.8(7)
C2 N1 C6 N6 176.1(10)
C2 N1 C6 C5 .8(13)
C4 C5 C6 N6 -177.6(10)
Br5 C5 C6 N6 1.5(13)
C4 C5 C6 N1 -2.7(12)
Br5 C5 C6 N1 176.4(6)
